data_4335933
loop_
_publ_author_name
'Filippo Monti'
'Florian Kessler'
'Manuel Delgado'
'Julien Frey'
'Federico Bazzanini'
'Gianluca Accorsi'
'Nicola Armaroli'
'Henk J. Bolink'
'Enrique Ort\'i'
'Rosario Scopelliti'
'Md. Khaja Nazeeruddin'
'Etienne Baranoff'

_publ_section_title
;
 Charged Bis-Cyclometalated Iridium(III) Complexes with Carbene-Based
 Ancillary Ligands
;
_journal_name_full 'Inorganic Chemistry'
_journal_page_first 10292
_journal_page_last 10305
_journal_paper_doi 10.1021/ic400600d
_journal_volume 52
_journal_year 2013
_chemical_formula_moiety 'C31 H28 Ir N6, 1.5(C H2 Cl2), F6 P'
_chemical_formula_sum 'C32.5 H31 Cl3 F6 Ir N6 P'
_chemical_formula_weight 949.15
_chemical_name_systematic
; 
 ? 
;
_space_group_IT_number 14
_symmetry_cell_setting monoclinic
_symmetry_space_group_name_Hall '-P 2yn'
_symmetry_space_group_name_H-M 'P 1 21/n 1'
_atom_sites_solution_hydrogens geom
_atom_sites_solution_primary direct
_atom_sites_solution_secondary difmap
_audit_creation_method SHELXL-97
_cell_angle_alpha 90.00
_cell_angle_beta 114.473(11)
_cell_angle_gamma 90.00
_cell_formula_units_Z 4
_cell_length_a 15.174(3)
_cell_length_b 15.6690(15)
_cell_length_c 15.7869(17)
_cell_measurement_reflns_used 318
_cell_measurement_temperature 100(2)
_cell_measurement_theta_max 22
_cell_measurement_theta_min 3
_cell_volume 3416.3(9)
_computing_cell_refinement 'Dirax/lsq (Duisenberg & Schreurs, 1989-2000)'
_computing_data_collection 'Collect (Bruker AXS BV, 1997-2004)'
_computing_data_reduction 'EvalCCD (Duisenberg & Schreurs, 1990-2000)'
_computing_molecular_graphics 'Bruker SHELXTL'
_computing_publication_material 'Bruker SHELXTL'
_computing_structure_refinement 'SHELXL-97 (Sheldrick, 1997)'
_computing_structure_solution 'SHELXS-97 (Sheldrick, 1990)'
_diffrn_ambient_temperature 100(2)
_diffrn_measured_fraction_theta_full 0.992
_diffrn_measured_fraction_theta_max 0.992
_diffrn_measurement_device_type 'Bruker APEX II CCD'
_diffrn_measurement_method 'phi and omega scans'
_diffrn_radiation_monochromator graphite
_diffrn_radiation_source 'fine-focus sealed tube'
_diffrn_radiation_type MoK\a
_diffrn_radiation_wavelength 0.71073
_diffrn_reflns_av_R_equivalents 0.0389
_diffrn_reflns_av_sigmaI/netI 0.0258
_diffrn_reflns_limit_h_max 21
_diffrn_reflns_limit_h_min -21
_diffrn_reflns_limit_k_max 22
_diffrn_reflns_limit_k_min -22
_diffrn_reflns_limit_l_max 22
_diffrn_reflns_limit_l_min -22
_diffrn_reflns_number 63043
_diffrn_reflns_theta_full 30.00
_diffrn_reflns_theta_max 30.00
_diffrn_reflns_theta_min 3.39
_exptl_absorpt_coefficient_mu 4.258
_exptl_absorpt_correction_T_max 0.7460
_exptl_absorpt_correction_T_min 0.3494
_exptl_absorpt_correction_type multi-scan
_exptl_absorpt_process_details 'SADABS 2008, Bruker AXS, 2008'
_exptl_crystal_colour yellow
_exptl_crystal_density_diffrn 1.845
_exptl_crystal_description prismatic
_exptl_crystal_F_000 1860
_exptl_crystal_size_max 0.43
_exptl_crystal_size_mid 0.32
_exptl_crystal_size_min 0.30
_refine_diff_density_max 1.882
_refine_diff_density_min -1.241
_refine_diff_density_rms 0.129
_refine_ls_extinction_coef 0.00023(4)
_refine_ls_extinction_expression Fc^*^=kFc[1+0.001xFc^2^\l^3^/sin(2\q)]^-1/4^
_refine_ls_extinction_method SHELXL
_refine_ls_goodness_of_fit_ref 1.188
_refine_ls_hydrogen_treatment constr
_refine_ls_matrix_type full
_refine_ls_number_parameters 472
_refine_ls_number_reflns 9877
_refine_ls_number_restraints 0
_refine_ls_restrained_S_all 1.188
_refine_ls_R_factor_all 0.0377
_refine_ls_R_factor_gt 0.0231
_refine_ls_shift/su_max 0.001
_refine_ls_shift/su_mean 0.000
_refine_ls_structure_factor_coef Fsqd
_refine_ls_weighting_details 'calc w=1/[\s^2^(Fo^2^)+(0.0093P)^2^+7.3293P] where P=(Fo^2^+2Fc^2^)/3'
_refine_ls_weighting_scheme calc
_refine_ls_wR_factor_gt 0.0467
_refine_ls_wR_factor_ref 0.0548
_reflns_number_gt 8269
_reflns_number_total 9877
_reflns_threshold_expression >2sigma(I)
_cod_data_source_file ic400600d_si_003.cif
_cod_data_source_block fk52b
_cod_original_cell_volume 3416.2(7)
_cod_original_sg_symbol_H-M 'P 21/n'
_cod_original_formula_sum 'C32.50 H31 Cl3 F6 Ir N6 P'
_cod_database_code 4335933

loop_
_symmetry_equiv_pos_as_xyz
'x, y, z'
'-x+1/2, y+1/2, -z+1/2'
'-x, -y, -z'
'x-1/2, -y-1/2, z-1/2'

loop_
_atom_site_label
_atom_site_type_symbol
_atom_site_fract_x
_atom_site_fract_y
_atom_site_fract_z
_atom_site_U_iso_or_equiv
_atom_site_adp_type
_atom_site_occupancy
_atom_site_symmetry_multiplicity
_atom_site_calc_flag
_atom_site_refinement_flags
_atom_site_disorder_assembly
_atom_site_disorder_group
Ir1 Ir 0.220486(7) 0.149392(6) 0.380663(6) 0.00958(3) Uani 1 1 d . . .
N1 N 0.13514(17) 0.18309(14) 0.44878(15) 0.0138(4) Uani 1 1 d . . .
N2 N 0.32247(16) 0.13713(14) 0.32728(15) 0.0133(4) Uani 1 1 d . . .
N3 N 0.09588(17) 0.17101(14) 0.16138(15) 0.0138(4) Uani 1 1 d . . .
N4 N 0.03076(17) 0.08526(15) 0.22409(16) 0.0152(4) Uani 1 1 d . . .
N5 N 0.10247(17) -0.01708(14) 0.34596(15) 0.0138(4) Uani 1 1 d . . .
N6 N 0.24804(17) -0.05105(15) 0.43528(15) 0.0150(4) Uani 1 1 d . . .
C1 C 0.0423(2) 0.21036(18) 0.4060(2) 0.0182(5) Uani 1 1 d . . .
H1 H 0.0113 0.2086 0.3400 0.022 Uiso 1 1 calc R . .
C2 C -0.0096(2) 0.2407(2) 0.4543(2) 0.0238(6) Uani 1 1 d . . .
H2 H -0.0748 0.2590 0.4220 0.029 Uiso 1 1 calc R . .
C3 C 0.0358(3) 0.2439(2) 0.5509(2) 0.0265(7) Uani 1 1 d . . .
H3 H 0.0018 0.2640 0.5857 0.032 Uiso 1 1 calc R . .
C4 C 0.1310(2) 0.2174(2) 0.5957(2) 0.0237(6) Uani 1 1 d . . .
H4 H 0.1626 0.2188 0.6617 0.028 Uiso 1 1 calc R . .
C5 C 0.1807(2) 0.18857(18) 0.54363(19) 0.0176(5) Uani 1 1 d . . .
C6 C 0.2842(2) 0.16740(17) 0.58249(19) 0.0167(5) Uani 1 1 d . . .
C7 C 0.3437(3) 0.1653(2) 0.6785(2) 0.0255(7) Uani 1 1 d . . .
H7 H 0.3162 0.1736 0.7221 0.031 Uiso 1 1 calc R . .
C8 C 0.4419(2) 0.1514(2) 0.7094(2) 0.0262(7) Uani 1 1 d . . .
H8 H 0.4817 0.1477 0.7742 0.031 Uiso 1 1 calc R . .
C9 C 0.4825(2) 0.14301(19) 0.6455(2) 0.0224(6) Uani 1 1 d . . .
H9 H 0.5505 0.1362 0.6668 0.027 Uiso 1 1 calc R . .
C10 C 0.4239(2) 0.14443(18) 0.55039(19) 0.0179(5) Uani 1 1 d . . .
H10 H 0.4529 0.1391 0.5076 0.021 Uiso 1 1 calc R . .
C11 C 0.3230(2) 0.15356(17) 0.51617(18) 0.0144(5) Uani 1 1 d . . .
C12 C 0.2555(2) 0.27585(17) 0.37637(18) 0.0139(5) Uani 1 1 d . . .
C13 C 0.2182(2) 0.34913(18) 0.40157(18) 0.0174(5) Uani 1 1 d . . .
H13 H 0.1652 0.3435 0.4184 0.021 Uiso 1 1 calc R . .
C14 C 0.2575(2) 0.42986(18) 0.4023(2) 0.0210(6) Uani 1 1 d . . .
H14 H 0.2312 0.4781 0.4201 0.025 Uiso 1 1 calc R . .
C15 C 0.3350(2) 0.44071(19) 0.3773(2) 0.0221(6) Uani 1 1 d . . .
H15 H 0.3608 0.4960 0.3774 0.027 Uiso 1 1 calc R . .
C16 C 0.3738(2) 0.36989(18) 0.35221(19) 0.0191(6) Uani 1 1 d . . .
H16 H 0.4263 0.3765 0.3348 0.023 Uiso 1 1 calc R . .
C17 C 0.3353(2) 0.28816(17) 0.35267(18) 0.0141(5) Uani 1 1 d . . .
C18 C 0.3716(2) 0.21080(17) 0.32592(18) 0.0142(5) Uani 1 1 d . . .
C19 C 0.4473(2) 0.2080(2) 0.2970(2) 0.0194(6) Uani 1 1 d . . .
H19 H 0.4823 0.2585 0.2980 0.023 Uiso 1 1 calc R . .
C20 C 0.4715(2) 0.1322(2) 0.2671(2) 0.0227(6) Uani 1 1 d . . .
H20 H 0.5235 0.1300 0.2485 0.027 Uiso 1 1 calc R . .
C21 C 0.4181(2) 0.0591(2) 0.2646(2) 0.0210(6) Uani 1 1 d . . .
H21 H 0.4314 0.0067 0.2419 0.025 Uiso 1 1 calc R . .
C22 C 0.3456(2) 0.06418(18) 0.29582(18) 0.0159(5) Uani 1 1 d . . .
H22 H 0.3103 0.0139 0.2951 0.019 Uiso 1 1 calc R . .
C23 C 0.10875(19) 0.13896(16) 0.24594(18) 0.0123(5) Uani 1 1 d . . .
C24 C 0.0122(2) 0.13912(18) 0.09030(19) 0.0187(6) Uani 1 1 d . . .
H24 H -0.0115 0.1531 0.0261 0.022 Uiso 1 1 calc R . .
C25 C -0.0287(2) 0.08489(18) 0.12953(19) 0.0184(6) Uani 1 1 d . . .
H25 H -0.0865 0.0529 0.0988 0.022 Uiso 1 1 calc R . .
C26 C 0.0158(2) 0.03169(18) 0.29200(19) 0.0159(5) Uani 1 1 d . . .
H26A H -0.0388 -0.0079 0.2596 0.019 Uiso 1 1 calc R . .
H26B H -0.0015 0.0678 0.3343 0.019 Uiso 1 1 calc R . .
C27 C 0.1012(2) -0.10414(18) 0.3639(2) 0.0182(6) Uani 1 1 d . . .
H27 H 0.0467 -0.1411 0.3410 0.022 Uiso 1 1 calc R . .
C28 C 0.1929(2) -0.12507(18) 0.4202(2) 0.0180(6) Uani 1 1 d . . .
H28 H 0.2158 -0.1800 0.4450 0.022 Uiso 1 1 calc R . .
C29 C 0.1926(2) 0.01749(17) 0.39024(18) 0.0130(5) Uani 1 1 d . . .
C30 C 0.1625(2) 0.22697(18) 0.14267(19) 0.0177(5) Uani 1 1 d . . .
H30A H 0.1914 0.2676 0.1940 0.027 Uiso 1 1 calc R . .
H30B H 0.1271 0.2582 0.0846 0.027 Uiso 1 1 calc R . .
H30C H 0.2137 0.1927 0.1368 0.027 Uiso 1 1 calc R . .
C31 C 0.3513(2) -0.04940(19) 0.4972(2) 0.0205(6) Uani 1 1 d . . .
H31A H 0.3869 -0.0203 0.4662 0.031 Uiso 1 1 calc R . .
H31B H 0.3752 -0.1080 0.5125 0.031 Uiso 1 1 calc R . .
H31C H 0.3608 -0.0188 0.5545 0.031 Uiso 1 1 calc R . .
P1 P -0.30145(5) 0.34471(5) 0.39909(5) 0.01891(15) Uani 1 1 d . . .
F1 F -0.38965(13) 0.35142(13) 0.29721(13) 0.0301(4) Uani 1 1 d . . .
F2 F -0.21422(15) 0.33706(16) 0.49973(14) 0.0417(6) Uani 1 1 d . . .
F3 F -0.28588(19) 0.44494(15) 0.39780(19) 0.0594(8) Uani 1 1 d . . .
F4 F -0.22864(17) 0.3310(2) 0.35326(16) 0.0594(8) Uani 1 1 d . . .
F5 F -0.3207(2) 0.24637(16) 0.4011(2) 0.0818(12) Uani 1 1 d . . .
F6 F -0.3770(2) 0.3613(3) 0.44343(18) 0.0794(11) Uani 1 1 d . . .
Cl1 Cl -0.13768(11) 0.01829(7) 0.40972(9) 0.0579(3) Uani 1 1 d . . .
Cl2 Cl -0.21503(10) 0.11757(8) 0.23634(10) 0.0664(4) Uani 1 1 d . . .
C32A C -0.2340(10) 0.0287(9) 0.2911(10) 0.061(4) Uani 0.50 1 d P A 1
H32A H -0.2350 -0.0230 0.2546 0.073 Uiso 0.50 1 calc PR A 1
H32B H -0.2976 0.0334 0.2944 0.073 Uiso 0.50 1 calc PR A 1
C32B C -0.2371(10) 0.0680(13) 0.3219(13) 0.101(6) Uani 0.50 1 d P A 2
H32C H -0.2880 0.0245 0.2925 0.121 Uiso 0.50 1 calc PR A 2
H32D H -0.2635 0.1109 0.3513 0.121 Uiso 0.50 1 calc PR A 2
C33 C 0.5644(6) 0.0025(7) 1.0190(6) 0.054(2) Uani 0.50 1 d P B -1
H33A H 0.5988 -0.0525 1.0260 0.064 Uiso 0.50 1 calc PR B -1
H33B H 0.6123 0.0494 1.0340 0.064 Uiso 0.50 1 calc PR B -1
Cl3 Cl 0.4733(6) 0.0140(6) 0.9025(6) 0.0594(13) Uani 0.50 1 d P B -1
Cl4 Cl 0.5046(7) 0.0061(6) 1.0940(6) 0.078(2) Uani 0.50 1 d P B -1

loop_
_atom_site_aniso_label
_atom_site_aniso_U_11
_atom_site_aniso_U_22
_atom_site_aniso_U_33
_atom_site_aniso_U_23
_atom_site_aniso_U_13
_atom_site_aniso_U_12
Ir1 0.01035(5) 0.00977(5) 0.00823(5) 0.00007(4) 0.00345(3) -0.00102(4)
N1 0.0161(11) 0.0130(10) 0.0139(11) 0.0004(8) 0.0079(9) -0.0004(8)
N2 0.0135(11) 0.0147(11) 0.0106(10) 0.0004(8) 0.0039(8) 0.0002(8)
N3 0.0142(11) 0.0142(11) 0.0116(10) 0.0004(8) 0.0040(9) 0.0004(8)
N4 0.0135(11) 0.0160(11) 0.0132(11) 0.0009(8) 0.0027(9) -0.0011(9)
N5 0.0153(11) 0.0130(10) 0.0122(10) 0.0010(8) 0.0047(9) -0.0029(8)
N6 0.0171(11) 0.0132(10) 0.0141(10) 0.0008(8) 0.0057(9) -0.0003(9)
C1 0.0186(14) 0.0146(13) 0.0227(14) 0.0000(10) 0.0099(12) -0.0001(10)
C2 0.0233(15) 0.0190(14) 0.0340(17) -0.0004(12) 0.0169(14) 0.0017(12)
C3 0.0360(18) 0.0217(15) 0.0346(17) -0.0013(13) 0.0275(15) 0.0012(13)
C4 0.0342(18) 0.0222(15) 0.0203(15) -0.0013(11) 0.0171(14) -0.0002(13)
C5 0.0256(15) 0.0146(13) 0.0156(13) -0.0003(10) 0.0115(12) -0.0014(11)
C6 0.0218(14) 0.0127(13) 0.0142(12) -0.0001(9) 0.0060(11) -0.0007(10)
C7 0.0390(19) 0.0222(15) 0.0125(13) -0.0005(11) 0.0080(13) 0.0034(13)
C8 0.0339(17) 0.0215(14) 0.0120(13) -0.0007(11) -0.0018(12) -0.0012(13)
C9 0.0188(14) 0.0155(13) 0.0213(14) 0.0035(11) -0.0032(11) -0.0048(11)
C10 0.0165(13) 0.0161(13) 0.0177(13) 0.0021(10) 0.0036(11) -0.0030(10)
C11 0.0171(13) 0.0091(11) 0.0147(12) 0.0008(9) 0.0044(10) -0.0014(10)
C12 0.0155(13) 0.0133(12) 0.0101(12) 0.0013(9) 0.0026(10) -0.0030(10)
C13 0.0217(14) 0.0141(12) 0.0138(12) 0.0006(10) 0.0048(11) 0.0001(11)
C14 0.0277(16) 0.0127(13) 0.0165(13) -0.0002(10) 0.0031(12) -0.0009(11)
C15 0.0282(16) 0.0142(13) 0.0175(14) 0.0032(10) 0.0031(12) -0.0071(11)
C16 0.0207(14) 0.0191(14) 0.0133(12) 0.0033(10) 0.0029(11) -0.0072(11)
C17 0.0143(12) 0.0141(12) 0.0107(11) 0.0011(9) 0.0019(10) -0.0020(10)
C18 0.0139(12) 0.0155(12) 0.0107(12) 0.0008(9) 0.0025(10) -0.0022(10)
C19 0.0157(13) 0.0223(14) 0.0197(14) 0.0058(11) 0.0070(11) -0.0025(11)
C20 0.0191(14) 0.0287(16) 0.0260(15) 0.0073(12) 0.0149(13) 0.0051(12)
C21 0.0239(15) 0.0197(14) 0.0229(14) 0.0013(11) 0.0133(12) 0.0054(11)
C22 0.0164(13) 0.0163(13) 0.0145(12) 0.0017(10) 0.0059(11) 0.0008(10)
C23 0.0114(12) 0.0132(12) 0.0129(11) 0.0011(9) 0.0056(10) 0.0018(9)
C24 0.0193(14) 0.0202(14) 0.0107(12) 0.0011(10) 0.0004(10) 0.0015(11)
C25 0.0144(13) 0.0193(13) 0.0148(13) -0.0007(10) -0.0006(11) -0.0005(10)
C26 0.0132(12) 0.0175(13) 0.0163(13) 0.0010(10) 0.0053(10) -0.0029(10)
C27 0.0228(15) 0.0137(13) 0.0182(13) 0.0000(10) 0.0085(12) -0.0056(11)
C28 0.0242(15) 0.0122(12) 0.0183(13) 0.0022(10) 0.0095(12) -0.0030(10)
C29 0.0146(12) 0.0133(12) 0.0112(11) 0.0001(9) 0.0054(10) -0.0014(9)
C30 0.0206(14) 0.0186(13) 0.0136(12) 0.0043(10) 0.0067(11) 0.0004(11)
C31 0.0164(13) 0.0171(13) 0.0215(14) 0.0036(11) 0.0012(11) 0.0014(11)
P1 0.0139(3) 0.0243(4) 0.0183(3) 0.0068(3) 0.0065(3) 0.0019(3)
F1 0.0209(9) 0.0351(11) 0.0242(9) 0.0117(8) -0.0008(8) 0.0015(8)
F2 0.0287(11) 0.0613(16) 0.0225(10) 0.0114(10) -0.0020(9) -0.0062(10)
F3 0.0556(16) 0.0281(12) 0.0682(18) -0.0014(12) -0.0005(14) -0.0018(11)
F4 0.0289(12) 0.119(3) 0.0365(13) 0.0041(14) 0.0195(11) 0.0239(14)
F5 0.0631(18) 0.0330(14) 0.086(2) 0.0323(14) -0.0324(16) -0.0173(13)
F6 0.0410(15) 0.168(4) 0.0421(15) 0.0214(18) 0.0303(13) 0.0242(19)
Cl1 0.0964(10) 0.0431(6) 0.0654(7) -0.0102(5) 0.0647(7) -0.0216(6)
Cl2 0.0581(8) 0.0506(7) 0.0750(9) -0.0009(6) 0.0121(7) 0.0208(6)
C32A 0.048(6) 0.080(9) 0.072(8) -0.040(6) 0.041(6) -0.033(6)
C32B 0.039(7) 0.16(2) 0.117(15) 0.003(12) 0.047(9) -0.005(10)
C33 0.042(5) 0.083(7) 0.044(5) 0.006(5) 0.025(4) 0.024(5)
Cl3 0.070(3) 0.072(3) 0.0383(19) 0.0083(18) 0.0244(17) 0.0180(19)
Cl4 0.119(6) 0.096(5) 0.050(3) -0.003(3) 0.065(4) -0.003(3)

loop_
_atom_type_symbol
_atom_type_description
_atom_type_scat_dispersion_real
_atom_type_scat_dispersion_imag
_atom_type_scat_source
C C 0.0033 0.0016 'International Tables Vol C Tables 4.2.6.8 and 6.1.1.4'
H H 0.0000 0.0000 'International Tables Vol C Tables 4.2.6.8 and 6.1.1.4'
N N 0.0061 0.0033 'International Tables Vol C Tables 4.2.6.8 and 6.1.1.4'
F F 0.0171 0.0103 'International Tables Vol C Tables 4.2.6.8 and 6.1.1.4'
P P 0.1023 0.0942 'International Tables Vol C Tables 4.2.6.8 and 6.1.1.4'
Cl Cl 0.1484 0.1585 'International Tables Vol C Tables 4.2.6.8 and 6.1.1.4'
Ir Ir -1.4442 7.9887 'International Tables Vol C Tables 4.2.6.8 and 6.1.1.4'

loop_
_geom_angle_atom_site_label_1
_geom_angle_atom_site_label_2
_geom_angle_atom_site_label_3
_geom_angle
N2 Ir1 C11 93.22(10)
N2 Ir1 C12 80.09(10)
C11 Ir1 C12 84.81(10)
N2 Ir1 N1 168.11(9)
C11 Ir1 N1 79.48(10)
C12 Ir1 N1 89.84(10)
N2 Ir1 C23 90.38(9)
C11 Ir1 C23 175.33(10)
C12 Ir1 C23 98.75(10)
N1 Ir1 C23 97.44(9)
N2 Ir1 C29 98.27(10)
C11 Ir1 C29 92.50(10)
C12 Ir1 C29 176.75(11)
N1 Ir1 C29 91.47(10)
C23 Ir1 C29 84.03(10)
C1 N1 C5 118.4(2)
C1 N1 Ir1 124.62(19)
C5 N1 Ir1 116.38(19)
C22 N2 C18 118.6(2)
C22 N2 Ir1 125.81(19)
C18 N2 Ir1 115.59(18)
C23 N3 C24 111.7(2)
C23 N3 C30 126.2(2)
C24 N3 C30 122.0(2)
C23 N4 C25 112.4(2)
C23 N4 C26 123.4(2)
C25 N4 C26 124.1(2)
C29 N5 C27 112.3(2)
C29 N5 C26 124.3(2)
C27 N5 C26 123.2(2)
C29 N6 C28 111.7(2)
C29 N6 C31 126.2(2)
C28 N6 C31 122.0(2)
N1 C1 C2 123.0(3)
N1 C1 H1 118.5
C2 C1 H1 118.5
C1 C2 C3 118.6(3)
C1 C2 H2 120.7
C3 C2 H2 120.7
C4 C3 C2 119.3(3)
C4 C3 H3 120.4
C2 C3 H3 120.4
C3 C4 C5 120.0(3)
C3 C4 H4 120.0
C5 C4 H4 120.0
N1 C5 C4 120.7(3)
N1 C5 C6 114.3(2)
C4 C5 C6 124.8(3)
C7 C6 C11 121.0(3)
C7 C6 C5 123.7(3)
C11 C6 C5 115.2(2)
C8 C7 C6 120.2(3)
C8 C7 H7 119.9
C6 C7 H7 119.9
C7 C8 C9 119.7(3)
C7 C8 H8 120.1
C9 C8 H8 120.1
C8 C9 C10 120.4(3)
C8 C9 H9 119.8
C10 C9 H9 119.8
C9 C10 C11 121.5(3)
C9 C10 H10 119.2
C11 C10 H10 119.2
C10 C11 C6 116.9(2)
C10 C11 Ir1 129.0(2)
C6 C11 Ir1 114.0(2)
C13 C12 C17 116.7(2)
C13 C12 Ir1 129.5(2)
C17 C12 Ir1 113.52(19)
C14 C13 C12 121.4(3)
C14 C13 H13 119.3
C12 C13 H13 119.3
C13 C14 C15 120.9(3)
C13 C14 H14 119.5
C15 C14 H14 119.5
C16 C15 C14 119.3(3)
C16 C15 H15 120.4
C14 C15 H15 120.4
C15 C16 C17 119.9(3)
C15 C16 H16 120.0
C17 C16 H16 120.0
C16 C17 C12 121.7(3)
C16 C17 C18 123.0(3)
C12 C17 C18 115.3(2)
N2 C18 C19 120.0(3)
N2 C18 C17 114.7(2)
C19 C18 C17 125.2(3)
C20 C19 C18 120.5(3)
C20 C19 H19 119.7
C18 C19 H19 119.7
C19 C20 C21 118.8(3)
C19 C20 H20 120.6
C21 C20 H20 120.6
C22 C21 C20 118.8(3)
C22 C21 H21 120.6
C20 C21 H21 120.6
N2 C22 C21 123.2(3)
N2 C22 H22 118.4
C21 C22 H22 118.4
N3 C23 N4 102.8(2)
N3 C23 Ir1 133.58(19)
N4 C23 Ir1 123.37(18)
C25 C24 N3 107.2(2)
C25 C24 H24 126.4
N3 C24 H24 126.4
C24 C25 N4 105.9(2)
C24 C25 H25 127.1
N4 C25 H25 127.1
N4 C26 N5 110.8(2)
N4 C26 H26A 109.5
N5 C26 H26A 109.5
N4 C26 H26B 109.5
N5 C26 H26B 109.5
H26A C26 H26B 108.1
C28 C27 N5 106.0(2)
C28 C27 H27 127.0
N5 C27 H27 127.0
C27 C28 N6 107.1(2)
C27 C28 H28 126.5
N6 C28 H28 126.5
N5 C29 N6 103.0(2)
N5 C29 Ir1 122.40(19)
N6 C29 Ir1 134.6(2)
N3 C30 H30A 109.5
N3 C30 H30B 109.5
H30A C30 H30B 109.5
N3 C30 H30C 109.5
H30A C30 H30C 109.5
H30B C30 H30C 109.5
N6 C31 H31A 109.5
N6 C31 H31B 109.5
H31A C31 H31B 109.5
N6 C31 H31C 109.5
H31A C31 H31C 109.5
H31B C31 H31C 109.5
F4 P1 F5 92.7(2)
F4 P1 F3 89.60(17)
F5 P1 F3 177.62(19)
F4 P1 F6 178.11(17)
F5 P1 F6 88.7(2)
F3 P1 F6 88.98(19)
F4 P1 F2 89.81(13)
F5 P1 F2 89.45(13)
F3 P1 F2 91.18(13)
F6 P1 F2 91.47(14)
F4 P1 F1 90.06(12)
F5 P1 F1 90.00(12)
F3 P1 F1 89.38(12)
F6 P1 F1 88.67(13)
F2 P1 F1 179.43(13)
Cl2 C32A Cl1 110.7(6)
Cl2 C32A H32A 109.5
Cl1 C32A H32A 109.5
Cl2 C32A H32B 109.5
Cl1 C32A H32B 109.5
H32A C32A H32B 108.1
Cl2 C32B Cl1 116.2(7)
Cl2 C32B H32C 108.2
Cl1 C32B H32C 108.2
Cl2 C32B H32D 108.2
Cl1 C32B H32D 108.2
H32C C32B H32D 107.4
Cl4 C33 Cl3 107.0(6)
Cl4 C33 H33A 110.3
Cl3 C33 H33A 110.3
Cl4 C33 H33B 110.3
Cl3 C33 H33B 110.3
H33A C33 H33B 108.6

loop_
_geom_bond_atom_site_label_1
_geom_bond_atom_site_label_2
_geom_bond_distance
Ir1 N2 2.055(2)
Ir1 C11 2.060(3)
Ir1 C12 2.060(3)
Ir1 N1 2.065(2)
Ir1 C23 2.106(3)
Ir1 C29 2.127(3)
N1 C1 1.355(4)
N1 C5 1.367(3)
N2 C22 1.349(3)
N2 C18 1.379(3)
N3 C23 1.363(3)
N3 C24 1.393(3)
N3 C30 1.457(4)
N4 C23 1.374(3)
N4 C25 1.388(3)
N4 C26 1.452(3)
N5 C29 1.364(3)
N5 C27 1.395(3)
N5 C26 1.453(3)
N6 C29 1.368(3)
N6 C28 1.391(3)
N6 C31 1.463(4)
C1 C2 1.387(4)
C1 H1 0.9500
C2 C3 1.390(5)
C2 H2 0.9500
C3 C4 1.382(5)
C3 H3 0.9500
C4 C5 1.401(4)
C4 H4 0.9500
C5 C6 1.467(4)
C6 C7 1.407(4)
C6 C11 1.414(4)
C7 C8 1.380(5)
C7 H7 0.9500
C8 C9 1.389(5)
C8 H8 0.9500
C9 C10 1.393(4)
C9 H9 0.9500
C10 C11 1.405(4)
C10 H10 0.9500
C12 C13 1.408(4)
C12 C17 1.420(4)
C13 C14 1.396(4)
C13 H13 0.9500
C14 C15 1.397(4)
C14 H14 0.9500
C15 C16 1.389(4)
C15 H15 0.9500
C16 C17 1.409(4)
C16 H16 0.9500
C17 C18 1.464(4)
C18 C19 1.402(4)
C19 C20 1.382(4)
C19 H19 0.9500
C20 C21 1.395(4)
C20 H20 0.9500
C21 C22 1.381(4)
C21 H21 0.9500
C22 H22 0.9500
C24 C25 1.345(4)
C24 H24 0.9500
C25 H25 0.9500
C26 H26A 0.9900
C26 H26B 0.9900
C27 C28 1.345(4)
C27 H27 0.9500
C28 H28 0.9500
C30 H30A 0.9800
C30 H30B 0.9800
C30 H30C 0.9800
C31 H31A 0.9800
C31 H31B 0.9800
C31 H31C 0.9800
P1 F4 1.566(2)
P1 F5 1.571(3)
P1 F3 1.589(3)
P1 F6 1.592(3)
P1 F2 1.596(2)
P1 F1 1.6142(19)
Cl1 C32B 1.753(18)
Cl1 C32A 1.844(15)
Cl2 C32B 1.707(17)
Cl2 C32A 1.726(15)
C32A H32A 0.9900
C32A H32B 0.9900
C32B H32C 0.9900
C32B H32D 0.9900
C33 Cl4 1.765(11)
C33 Cl3 1.795(12)
C33 H33A 0.9900
C33 H33B 0.9900

loop_
_geom_torsion_atom_site_label_1
_geom_torsion_atom_site_label_2
_geom_torsion_atom_site_label_3
_geom_torsion_atom_site_label_4
_geom_torsion
N2 Ir1 N1 C1 115.7(4)
C11 Ir1 N1 C1 168.6(2)
C12 Ir1 N1 C1 83.8(2)
C23 Ir1 N1 C1 -15.0(2)
C29 Ir1 N1 C1 -99.2(2)
N2 Ir1 N1 C5 -55.3(5)
C11 Ir1 N1 C5 -2.5(2)
C12 Ir1 N1 C5 -87.2(2)
C23 Ir1 N1 C5 174.0(2)
C29 Ir1 N1 C5 89.8(2)
C11 Ir1 N2 C22 102.6(2)
C12 Ir1 N2 C22 -173.2(2)
N1 Ir1 N2 C22 154.3(4)
C23 Ir1 N2 C22 -74.4(2)
C29 Ir1 N2 C22 9.6(2)
C11 Ir1 N2 C18 -76.19(19)
C12 Ir1 N2 C18 7.96(18)
N1 Ir1 N2 C18 -24.5(5)
C23 Ir1 N2 C18 106.79(19)
C29 Ir1 N2 C18 -169.20(18)
C5 N1 C1 C2 -2.3(4)
Ir1 N1 C1 C2 -173.2(2)
N1 C1 C2 C3 0.4(5)
C1 C2 C3 C4 0.5(5)
C2 C3 C4 C5 0.5(5)
C1 N1 C5 C4 3.3(4)
Ir1 N1 C5 C4 174.9(2)
C1 N1 C5 C6 -172.9(2)
Ir1 N1 C5 C6 -1.3(3)
C3 C4 C5 N1 -2.5(5)
C3 C4 C5 C6 173.4(3)
N1 C5 C6 C7 -177.1(3)
C4 C5 C6 C7 6.8(5)
N1 C5 C6 C11 6.4(4)
C4 C5 C6 C11 -169.7(3)
C11 C6 C7 C8 1.4(4)
C5 C6 C7 C8 -174.9(3)
C6 C7 C8 C9 2.7(5)
C7 C8 C9 C10 -3.1(5)
C8 C9 C10 C11 -0.6(4)
C9 C10 C11 C6 4.4(4)
C9 C10 C11 Ir1 -175.4(2)
C7 C6 C11 C10 -4.8(4)
C5 C6 C11 C10 171.7(2)
C7 C6 C11 Ir1 175.0(2)
C5 C6 C11 Ir1 -8.4(3)
N2 Ir1 C11 C10 -3.8(3)
C12 Ir1 C11 C10 -83.5(3)
N1 Ir1 C11 C10 -174.3(3)
C29 Ir1 C11 C10 94.7(3)
N2 Ir1 C11 C6 176.4(2)
C12 Ir1 C11 C6 96.7(2)
N1 Ir1 C11 C6 5.89(19)
C29 Ir1 C11 C6 -85.1(2)
N2 Ir1 C12 C13 179.0(3)
C11 Ir1 C12 C13 -86.8(3)
N1 Ir1 C12 C13 -7.3(2)
C23 Ir1 C12 C13 90.2(2)
N2 Ir1 C12 C17 -7.56(18)
C11 Ir1 C12 C17 86.6(2)
N1 Ir1 C12 C17 166.09(19)
C23 Ir1 C12 C17 -96.41(19)
C17 C12 C13 C14 0.5(4)
Ir1 C12 C13 C14 173.8(2)
C12 C13 C14 C15 0.5(4)
C13 C14 C15 C16 -0.6(4)
C14 C15 C16 C17 -0.3(4)
C15 C16 C17 C12 1.4(4)
C15 C16 C17 C18 179.2(3)
C13 C12 C17 C16 -1.5(4)
Ir1 C12 C17 C16 -175.8(2)
C13 C12 C17 C18 -179.4(2)
Ir1 C12 C17 C18 6.3(3)
C22 N2 C18 C19 -3.4(4)
Ir1 N2 C18 C19 175.5(2)
C22 N2 C18 C17 174.3(2)
Ir1 N2 C18 C17 -6.8(3)
C16 C17 C18 N2 -177.6(2)
C12 C17 C18 N2 0.3(3)
C16 C17 C18 C19 -0.1(4)
C12 C17 C18 C19 177.8(3)
N2 C18 C19 C20 2.0(4)
C17 C18 C19 C20 -175.5(3)
C18 C19 C20 C21 1.1(4)
C19 C20 C21 C22 -2.6(4)
C18 N2 C22 C21 1.9(4)
Ir1 N2 C22 C21 -176.9(2)
C20 C21 C22 N2 1.2(4)
C24 N3 C23 N4 0.9(3)
C30 N3 C23 N4 -174.9(2)
C24 N3 C23 Ir1 174.5(2)
C30 N3 C23 Ir1 -1.3(4)
C25 N4 C23 N3 -0.7(3)
C26 N4 C23 N3 176.2(2)
C25 N4 C23 Ir1 -175.17(19)
C26 N4 C23 Ir1 1.7(4)
N2 Ir1 C23 N3 -41.2(3)
C12 Ir1 C23 N3 38.9(3)
N1 Ir1 C23 N3 129.9(3)
C29 Ir1 C23 N3 -139.4(3)
N2 Ir1 C23 N4 131.4(2)
C12 Ir1 C23 N4 -148.5(2)
N1 Ir1 C23 N4 -57.5(2)
C29 Ir1 C23 N4 33.2(2)
C23 N3 C24 C25 -0.8(3)
C30 N3 C24 C25 175.2(3)
N3 C24 C25 N4 0.3(3)
C23 N4 C25 C24 0.2(3)
C26 N4 C25 C24 -176.6(3)
C23 N4 C26 N5 -50.4(3)
C25 N4 C26 N5 126.1(3)
C29 N5 C26 N4 51.3(3)
C27 N5 C26 N4 -133.6(3)
C29 N5 C27 C28 -0.5(3)
C26 N5 C27 C28 -176.1(2)
N5 C27 C28 N6 -0.2(3)
C29 N6 C28 C27 0.8(3)
C31 N6 C28 C27 177.2(3)
C27 N5 C29 N6 0.9(3)
C26 N5 C29 N6 176.4(2)
C27 N5 C29 Ir1 -178.70(19)
C26 N5 C29 Ir1 -3.2(4)
C28 N6 C29 N5 -1.0(3)
C31 N6 C29 N5 -177.2(2)
C28 N6 C29 Ir1 178.5(2)
C31 N6 C29 Ir1 2.3(4)
N2 Ir1 C29 N5 -121.9(2)
C11 Ir1 C29 N5 144.5(2)
N1 Ir1 C29 N5 65.0(2)
C23 Ir1 C29 N5 -32.4(2)
N2 Ir1 C29 N6 58.7(3)
C11 Ir1 C29 N6 -35.0(3)
N1 Ir1 C29 N6 -114.5(3)
C23 Ir1 C29 N6 148.2(3)
C32B Cl2 C32A Cl1 -62.5(16)
C32B Cl1 C32A Cl2 65.2(17)
C32A Cl2 C32B Cl1 76.6(19)
C32A Cl1 C32B Cl2 -73.1(16)
